data_1007040
loop_
_publ_author_name
'Bagieu, M'
'Tordjman, I'
'Durif, A'
'Bassi, G'

_publ_section_title 'Holmium ultraphosphate, Ho P~5~ O~14~'
_journal_coden_ASTM CSCMCS
_journal_name_full 'Crystal Structure Communications'
_journal_page_first 387
_journal_page_last 390
_journal_volume 2
_journal_year 1973
_chemical_formula_structural 'Ho P5 O14'
_chemical_formula_sum 'Ho O14 P5'
_chemical_name_systematic 'Holmium phyllo-14-oxopentaphosphate'
_space_group_IT_number 15
_symmetry_cell_setting monoclinic
_symmetry_Int_Tables_number 15
_symmetry_space_group_name_Hall '-C 2yc'
_symmetry_space_group_name_H-M 'C 1 2/c 1'
_cell_angle_alpha 90
_cell_angle_beta 91.34(5)
_cell_angle_gamma 90
_cell_formula_units_Z 8
_cell_length_a 12.881(5)
_cell_length_b 12.771(5)
_cell_length_c 12.424(5)
_cell_volume 2043.2
_refine_ls_R_factor_all 0.058
_cod_database_code 1007040

loop_
_symmetry_equiv_pos_as_xyz
x,y,z
-x,y,1/2-z
-x,-y,-z
x,-y,1/2+z
1/2+x,1/2+y,z
1/2-x,1/2+y,1/2-z
1/2-x,1/2-y,-z
1/2+x,1/2-y,1/2+z

loop_
_atom_site_label
_atom_site_type_symbol
_atom_site_symmetry_multiplicity
_atom_site_Wyckoff_symbol
_atom_site_fract_x
_atom_site_fract_y
_atom_site_fract_z
_atom_site_occupancy
_atom_site_attached_hydrogens
_atom_site_calc_flag
Ho1 Ho3+ 4 e 0. 0.03170(5) 0.25 1. 0 d
Ho2 Ho3+ 4 e 0. 0.47912(5) 0.25 1. 0 d
P1 P5+ 8 f 0.1791(3) 0.2506(2) 0.2596(3) 1. 0 d
P2 P5+ 8 f 0.3180(2) 0.3619(2) 0.1093(2) 1. 0 d
P3 P5+ 8 f 0.4750(2) 0.3483(2) 0.4677(2) 1. 0 d
P4 P5+ 8 f 0.3511(2) 0.1678(2) 0.3972(2) 1. 0 d
P5 P5+ 8 f 0.1465(2) 0.4665(2) -0.0024(2) 1. 0 d
O1 O2- 8 f 0.2609(8) 0.2714(7) 0.1665(9) 1. 0 d
O2 O2- 8 f 0.2551(9) 0.2379(7) 0.3639(8) 1. 0 d
O3 O2- 8 f 0.5935(6) 0.3022(7) 0.4471(7) 1. 0 d
O4 O2- 8 f 0.2517(6) 0.3963(7) 0.0078(6) 1. 0 d
O5 O2- 8 f 0.4143(9) 0.2384(6) 0.4788(9) 1. 0 d
O6 O2- 8 f 0.1945(6) 0.5810(6) 0.0265(6) 1. 0 d
O7 O2- 8 f 0.1147(6) 0.3421(6) 0.2825(7) 1. 0 d
O8 O2- 8 f 0.1321(7) 0.1503(6) 0.2322(7) 1. 0 d
O9 O2- 8 f 0.3478(7) 0.4508(8) 0.1784(8) 1. 0 d
O10 O2- 8 f 0.4427(8) 0.4059(7) 0.3684(7) 1. 0 d
O11 O2- 8 f 0.4715(7) 0.3968(7) 0.5720(7) 1. 0 d
O12 O2- 8 f 0.4118(7) 0.1276(7) 0.3086(7) 1. 0 d
O13 O2- 8 f 0.0767(8) 0.4338(8) 0.0837(8) 1. 0 d
O14 O2- 8 f 0.1129(7) 0.4640(6) -0.1134(7) 1. 0 d

loop_
_atom_type_symbol
_atom_type_oxidation_number
Ho3+ 3.000
P5+ 5.000
O2- -2.000
